data_1101224
loop_
_publ_author_name
'Chi, Eun Ok'
'Ok, Kang Min'
'Porter, Yetta'
'Halasyamani, P. Shiv'

_publ_contact_author_address
;
Department of Chemistry
University of Houston
4800 Calhoun
TX 77204-5003 USA
;
_publ_contact_author_email psh@uh.edu
_publ_contact_author_fax 1(713)7432787
_publ_contact_author_name 'Halasyamani, P. Shiv'
_publ_contact_author_phone 1(713)7430796
_publ_section_title
;
 Na~2~Te~3~Mo~3~O~16~: A New Molybdenum Tellurite with Second-Harmonic
 Generating and Pyroelectric Properties
;
_journal_coden_ASTM CMATEX
_journal_issue 8
_journal_name_full 'Chemistry of Materials'
_journal_page_first 2070
_journal_page_last 2074
_journal_paper_doi 10.1021/cm052614e
_journal_volume 18
_journal_year 2006
_chemical_absolute_configuration unk
_chemical_formula_sum 'Mo3 Na2 O16 Te3'
_chemical_formula_weight 972.6
_chemical_name_systematic 'Sodium molybdenum tellurium oxide'
_space_group_IT_number 5
_symmetry_cell_setting monoclinic
_symmetry_space_group_name_Hall 'I 2y'
_symmetry_space_group_name_H-M 'I 1 2 1'
_atom_sites_solution_primary direct
_atom_sites_solution_secondary difmap
_cell_angle_alpha 90
_cell_angle_beta 97.387(3)
_cell_angle_gamma 90
_cell_formula_units_Z 2
_cell_length_a 7.3373(10)
_cell_length_b 11.2668(16)
_cell_length_c 8.2369(18)
_cell_measurement_temperature 293.0(2)
_cell_volume 675.3(2)
_computing_structure_refinement 'SHELXL-97 (Sheldrick, 1997)'
_diffrn_ambient_temperature 293.0(2)
_diffrn_measured_fraction_theta_full 0.997
_diffrn_measured_fraction_theta_max 0.951
_diffrn_radiation_monochromator graphite
_diffrn_radiation_type MoK\a
_diffrn_radiation_wavelength 0.71073
_diffrn_reflns_av_R_equivalents 0.0368
_diffrn_reflns_av_unetI/netI 0.0268
_diffrn_reflns_limit_h_max 9
_diffrn_reflns_limit_h_min -9
_diffrn_reflns_limit_k_max 14
_diffrn_reflns_limit_k_min -14
_diffrn_reflns_limit_l_max 10
_diffrn_reflns_limit_l_min -8
_diffrn_reflns_number 2082
_diffrn_reflns_theta_full 25
_diffrn_reflns_theta_max 27.97
_diffrn_reflns_theta_min 3.08
_exptl_absorpt_coefficient_mu 9.25
_exptl_absorpt_correction_T_max 0.637
_exptl_absorpt_correction_T_min 0.411
_exptl_absorpt_correction_type Psi-scan
_exptl_absorpt_process_details '(North et al., 1968)'
_exptl_crystal_colour Colorless
_exptl_crystal_density_diffrn 4.783
_exptl_crystal_density_method 'not measured'
_exptl_crystal_description Block
_exptl_crystal_F_000 864
_exptl_crystal_size_max 0.17
_exptl_crystal_size_mid 0.08
_exptl_crystal_size_min 0.05
_refine_diff_density_max 1.183
_refine_diff_density_min -1.597
_refine_diff_density_rms 0.288
_refine_ls_abs_structure_details 'Flack H D (1983), Acta Cryst. A39, 876-881'
_refine_ls_abs_structure_Flack 0.47(4)
_refine_ls_extinction_coef 0.0022(3)
_refine_ls_extinction_expression Fc^*^=kFc[1+0.001xFc^2^\l^3^/sin(2\q)]^-1/4^
_refine_ls_extinction_method SHELXL
_refine_ls_goodness_of_fit_ref 1.081
_refine_ls_matrix_type full
_refine_ls_number_parameters 112
_refine_ls_number_reflns 1404
_refine_ls_number_restraints 1
_refine_ls_restrained_S_all 1.08
_refine_ls_R_factor_all 0.0337
_refine_ls_R_factor_gt 0.0331
_refine_ls_shift/su_max 0
_refine_ls_shift/su_mean 0
_refine_ls_structure_factor_coef Fsqd
_refine_ls_weighting_details 'calc w=1/[\s^2^(Fo^2^)+(0.0643P)^2^+8.0532P] where P=(Fo^2^+2Fc^2^)/3'
_refine_ls_weighting_scheme calc
_refine_ls_wR_factor_gt 0.0886
_refine_ls_wR_factor_ref 0.0891
_reflns_number_gt 1380
_reflns_number_total 1404
_reflns_threshold_expression >2\(I)
_cod_data_source_file cm052614esi20060214_024006.txt
_cod_depositor_comments
;
The following automatic conversions were performed:
'_symmetry_cell_setting' value 'Monoclinic' changed to 'monoclinic'
according to '/home/saulius/struct/CIF-dictionaries/cif_core.dic'
dictionary named 'cif_core.dic' version 2.4.1 from 2010-06-29.

Automatic conversion script
Id: cif_fix_enum 1527 2010-12-29 10:47:43Z saulius 
;
_cod_original_sg_symbol_H-M 'I 2'
_cod_database_code 1101224

loop_
_symmetry_equiv_pos_as_xyz
'x, y, z'
'-x, y, -z'
'x+1/2, y+1/2, z+1/2'
'-x+1/2, y+1/2, -z+1/2'

loop_
_atom_site_label
_atom_site_type_symbol
_atom_site_fract_x
_atom_site_fract_y
_atom_site_fract_z
_atom_site_U_iso_or_equiv
_atom_site_adp_type
_atom_site_occupancy
_atom_site_symmetry_multiplicity
_atom_site_calc_flag
_atom_site_refinement_flags
_atom_site_disorder_assembly
_atom_site_disorder_group
Na1 Na 0.5 1.0659(12) 0 0.056(4) Uani 1 2 d S . .
Na2 Na 0.5 0.9771(7) -0.5 0.0186(15) Uani 1 2 d S . .
Te1 Te 0 0.98861(7) 0 0.0102(2) Uani 1 2 d S . .
Te2 Te 0.27903(9) 0.82680(7) -0.21870(7) 0.0104(2) Uani 1 1 d . . .
Mo1 Mo 1 1.07971(11) -0.5 0.0095(3) Uani 1 2 d S . .
Mo2 Mo 0.25515(16) 0.74092(7) 0.22691(11) 0.0104(2) Uani 1 1 d . . .
O1 O 0.0950(9) 0.8773(7) 0.1636(8) 0.0152(14) Uani 1 1 d . . .
O2 O 0.2392(10) 0.9670(6) -0.0991(9) 0.0139(14) Uani 1 1 d . . .
O3 O 0.3096(9) 0.7327(6) -0.0281(8) 0.0136(13) Uani 1 1 d . . .
O4 O 0.5206(9) 0.8707(6) -0.2330(9) 0.0150(14) Uani 1 1 d . . .
O5 O -0.0417(9) 1.1283(6) -0.2816(8) 0.0137(14) Uani 1 1 d . . .
O6 O 1.1852(10) 0.9862(6) -0.4503(8) 0.0154(14) Uani 1 1 d . . .
O7 O 0.2742(11) 0.7487(8) 0.4358(9) 0.0241(18) Uani 1 1 d . . .
O8 O 0.0834(11) 0.6374(7) 0.1910(11) 0.0243(17) Uani 1 1 d . . .

loop_
_atom_site_aniso_label
_atom_site_aniso_U_11
_atom_site_aniso_U_22
_atom_site_aniso_U_33
_atom_site_aniso_U_23
_atom_site_aniso_U_13
_atom_site_aniso_U_12
Na1 0.014(5) 0.041(6) 0.109(11) 0 -0.007(5) 0
Na2 0.015(3) 0.024(4) 0.017(3) 0 0.001(3) 0
Te1 0.0119(4) 0.0065(5) 0.0126(5) 0 0.0030(4) 0
Te2 0.0122(3) 0.0099(3) 0.0093(3) 0.0013(3) 0.0019(2) 0.0005(3)
Mo1 0.0121(9) 0.0082(6) 0.0083(7) 0 0.0020(5) 0
Mo2 0.0117(4) 0.0099(4) 0.0103(5) 0.0005(4) 0.0034(3) 0.0018(3)
O1 0.011(3) 0.019(4) 0.015(3) 0.002(3) 0.001(2) 0.002(3)
O2 0.014(3) 0.008(3) 0.018(3) -0.004(3) -0.003(3) -0.002(3)
O3 0.018(3) 0.012(3) 0.011(3) 0.004(3) 0.002(3) 0.006(3)
O4 0.009(3) 0.015(3) 0.022(4) 0.007(3) 0.005(3) 0.000(3)
O5 0.018(3) 0.011(3) 0.012(3) 0.004(3) 0.002(3) 0.004(3)
O6 0.022(4) 0.008(3) 0.018(3) -0.002(3) 0.010(3) 0.005(3)
O7 0.028(4) 0.034(5) 0.011(3) 0.000(3) 0.006(3) 0.012(4)
O8 0.024(4) 0.013(4) 0.036(4) 0.001(3) 0.005(3) -0.005(3)

loop_
_atom_type_symbol
_atom_type_description
_atom_type_scat_dispersion_real
_atom_type_scat_dispersion_imag
_atom_type_scat_source
O O 0.0106 0.006 'International Tables Vol C Tables 4.2.6.8 and 6.1.1.4'
Na Na 0.0362 0.0249 'International Tables Vol C Tables 4.2.6.8 and 6.1.1.4'
Mo Mo -1.6832 0.6857 'International Tables Vol C Tables 4.2.6.8 and 6.1.1.4'
Te Te -0.5308 1.6751 'International Tables Vol C Tables 4.2.6.8 and 6.1.1.4'

loop_
_geom_angle_atom_site_label_1
_geom_angle_atom_site_label_2
_geom_angle_atom_site_label_3
_geom_angle
_geom_angle_site_symmetry_1
_geom_angle_site_symmetry_3
_geom_angle_publ_flag
O2 Na1 O2 121.3(7) . 2_655 ?
O2 Na1 O8 101.2(3) . 4 ?
O2 Na1 O8 95.0(3) 2_655 4 ?
O2 Na1 O8 95.0(2) . 3_554 ?
O2 Na1 O8 101.2(3) 2_655 3_554 ?
O8 Na1 O8 146.7(7) 4 3_554 ?
O2 Na1 O4 60.7(3) . . ?
O2 Na1 O4 75.8(4) 2_655 . ?
O8 Na1 O4 147.4(5) 4 . ?
O8 Na1 O4 65.6(2) 3_554 . ?
O2 Na1 O4 75.8(4) . 2_655 ?
O2 Na1 O4 60.7(3) 2_655 2_655 ?
O8 Na1 O4 65.6(2) 4 2_655 ?
O8 Na1 O4 147.4(5) 3_554 2_655 ?
O4 Na1 O4 82.9(5) . 2_655 ?
O2 Na1 O7 146.4(3) . 3_554 ?
O2 Na1 O7 81.1(3) 2_655 3_554 ?
O8 Na1 O7 101.2(4) 4 3_554 ?
O8 Na1 O7 53.8(3) 3_554 3_554 ?
O4 Na1 O7 108.0(2) . 3_554 ?
O4 Na1 O7 136.7(2) 2_655 3_554 ?
O2 Na1 O7 81.1(3) . 4 ?
O2 Na1 O7 146.4(3) 2_655 4 ?
O8 Na1 O7 53.8(3) 4 4 ?
O8 Na1 O7 101.2(4) 3_554 4 ?
O4 Na1 O7 136.7(2) . 4 ?
O4 Na1 O7 108.0(2) 2_655 4 ?
O7 Na1 O7 92.4(5) 3_554 4 ?
O2 Na1 Te2 29.5(3) . . ?
O2 Na1 Te2 96.9(5) 2_655 . ?
O8 Na1 Te2 122.9(3) 4 . ?
O8 Na1 Te2 84.0(2) 3_554 . ?
O4 Na1 Te2 31.87(17) . . ?
O4 Na1 Te2 72.6(3) 2_655 . ?
O7 Na1 Te2 135.81(16) 3_554 . ?
O7 Na1 Te2 110.08(16) 4 . ?
O2 Na1 Te2 96.9(5) . 2_655 ?
O2 Na1 Te2 29.5(3) 2_655 2_655 ?
O8 Na1 Te2 84.0(2) 4 2_655 ?
O8 Na1 Te2 122.9(3) 3_554 2_655 ?
O4 Na1 Te2 72.6(3) . 2_655 ?
O4 Na1 Te2 31.87(17) 2_655 2_655 ?
O7 Na1 Te2 110.08(16) 3_554 2_655 ?
O7 Na1 Te2 135.81(16) 4 2_655 ?
Te2 Na1 Te2 80.1(3) . 2_655 ?
O2 Na1 Mo2 120.9(2) . 3_554 ?
O2 Na1 Mo2 90.6(2) 2_655 3_554 ?
O8 Na1 Mo2 126.0(4) 4 3_554 ?
O8 Na1 Mo2 26.58(18) 3_554 3_554 ?
O4 Na1 Mo2 85.92(13) . 3_554 ?
O4 Na1 Mo2 151.0(2) 2_655 3_554 ?
O7 Na1 Mo2 27.26(15) 3_554 3_554 ?
O7 Na1 Mo2 98.4(4) 4 3_554 ?
Te2 Na1 Mo2 109.54(7) . 3_554 ?
Te2 Na1 Mo2 119.09(9) 2_655 3_554 ?
O2 Na1 Mo2 90.6(2) . 4 ?
O2 Na1 Mo2 120.9(2) 2_655 4 ?
O8 Na1 Mo2 26.58(18) 4 4 ?
O8 Na1 Mo2 126.0(4) 3_554 4 ?
O4 Na1 Mo2 151.0(2) . 4 ?
O4 Na1 Mo2 85.92(13) 2_655 4 ?
O7 Na1 Mo2 98.4(4) 3_554 4 ?
O7 Na1 Mo2 27.25(15) 4 4 ?
Te2 Na1 Mo2 119.09(9) . 4 ?
Te2 Na1 Mo2 109.54(7) 2_655 4 ?
Mo2 Na1 Mo2 115.2(4) 3_554 4 ?
O6 Na2 O6 175.1(5) 2_754 1_455 ?
O6 Na2 O8 84.9(3) 2_754 3_554 ?
O6 Na2 O8 91.5(3) 1_455 3_554 ?
O6 Na2 O8 91.5(3) 2_754 4_554 ?
O6 Na2 O8 84.9(3) 1_455 4_554 ?
O8 Na2 O8 83.5(5) 3_554 4_554 ?
O6 Na2 O4 79.7(2) 2_754 2_654 ?
O6 Na2 O4 102.7(3) 1_455 2_654 ?
O8 Na2 O4 156.0(4) 3_554 2_654 ?
O8 Na2 O4 78.7(3) 4_554 2_654 ?
O6 Na2 O4 102.7(3) 2_754 . ?
O6 Na2 O4 79.7(2) 1_455 . ?
O8 Na2 O4 78.7(3) 3_554 . ?
O8 Na2 O4 156.0(4) 4_554 . ?
O4 Na2 O4 122.5(5) 2_654 . ?
O6 Na2 Te2 50.11(19) 2_754 2_654 ?
O6 Na2 Te2 133.1(3) 1_455 2_654 ?
O8 Na2 Te2 134.7(2) 3_554 2_654 ?
O8 Na2 Te2 91.8(2) 4_554 2_654 ?
O4 Na2 Te2 31.70(16) 2_654 2_654 ?
O4 Na2 Te2 112.2(3) . 2_654 ?
O6 Na2 Te2 133.1(3) 2_754 . ?
O6 Na2 Te2 50.11(19) 1_455 . ?
O8 Na2 Te2 91.8(2) 3_554 . ?
O8 Na2 Te2 134.7(2) 4_554 . ?
O4 Na2 Te2 112.2(3) 2_654 . ?
O4 Na2 Te2 31.70(16) . . ?
Te2 Na2 Te2 121.0(2) 2_654 . ?
O1 Te1 O1 97.7(4) 2 . ?
O1 Te1 O2 83.9(3) 2 . ?
O1 Te1 O2 87.1(3) . . ?
O1 Te1 O2 87.1(3) 2 2 ?
O1 Te1 O2 83.9(3) . 2 ?
O2 Te1 O2 166.3(4) . 2 ?
O4 Te2 O3 101.0(3) . . ?
O4 Te2 O2 91.3(3) . . ?
O3 Te2 O2 92.6(3) . . ?
O4 Te2 Na2 44.8(2) . . ?
O3 Te2 Na2 145.4(2) . . ?
O2 Te2 Na2 93.3(2) . . ?
O4 Te2 Na1 56.5(2) . . ?
O3 Te2 Na1 90.4(3) . . ?
O2 Te2 Na1 36.0(2) . . ?
Na2 Te2 Na1 75.04(14) . . ?
O6 Mo1 O6 104.8(5) 2_754 . ?
O6 Mo1 O5 100.3(3) 2_754 1_655 ?
O6 Mo1 O5 99.5(3) . 1_655 ?
O6 Mo1 O5 99.5(3) 2_754 2_654 ?
O6 Mo1 O5 100.3(3) . 2_654 ?
O5 Mo1 O5 147.2(4) 1_655 2_654 ?
O6 Mo1 O3 165.3(3) 2_754 4_654 ?
O6 Mo1 O3 89.0(3) . 4_654 ?
O5 Mo1 O3 81.7(3) 1_655 4_654 ?
O5 Mo1 O3 72.8(3) 2_654 4_654 ?
O6 Mo1 O3 89.0(3) 2_754 3_554 ?
O6 Mo1 O3 165.3(3) . 3_554 ?
O5 Mo1 O3 72.8(3) 1_655 3_554 ?
O5 Mo1 O3 81.7(3) 2_654 3_554 ?
O3 Mo1 O3 77.6(4) 4_654 3_554 ?
O7 Mo2 O8 99.9(4) . . ?
O7 Mo2 O1 101.3(3) . . ?
O8 Mo2 O1 94.9(3) . . ?
O7 Mo2 O5 96.0(3) . 3_545 ?
O8 Mo2 O5 95.7(4) . 3_545 ?
O1 Mo2 O5 157.9(3) . 3_545 ?
O7 Mo2 O3 164.9(3) . . ?
O8 Mo2 O3 91.5(4) . . ?
O1 Mo2 O3 87.4(3) . . ?
O5 Mo2 O3 72.9(3) 3_545 . ?
O7 Mo2 O4 88.8(4) . 2_655 ?
O8 Mo2 O4 171.2(4) . 2_655 ?
O1 Mo2 O4 84.6(3) . 2_655 ?
O5 Mo2 O4 82.0(3) 3_545 2_655 ?
O3 Mo2 O4 79.7(3) . 2_655 ?
O7 Mo2 Na1 52.7(3) . 3_445 ?
O8 Mo2 Na1 47.2(3) . 3_445 ?
O1 Mo2 Na1 104.3(3) . 3_445 ?
O5 Mo2 Na1 97.1(2) 3_545 3_445 ?
O3 Mo2 Na1 137.2(2) . 3_445 ?
O4 Mo2 Na1 141.4(2) 2_655 3_445 ?
Te1 O1 Mo2 148.7(4) . . ?
Te2 O2 Te1 120.1(3) . . ?
Te2 O2 Na1 114.5(4) . . ?
Te1 O2 Na1 121.7(4) . . ?
Te2 O3 Mo2 139.4(4) . . ?
Te2 O3 Mo1 122.1(3) . 3_445 ?
Mo2 O3 Mo1 97.1(3) . 3_445 ?
Te2 O4 Mo2 122.6(4) . 2_655 ?
Te2 O4 Na2 103.5(3) . . ?
Mo2 O4 Na2 107.5(3) 2_655 . ?
Te2 O4 Na1 91.6(3) . . ?
Mo2 O4 Na1 125.8(3) 2_655 . ?
Na2 O4 Na1 102.4(4) . . ?
Mo1 O5 Mo2 115.2(3) 1_455 3_454 ?
Mo1 O6 Na2 137.0(4) . 1_655 ?
Mo2 O7 Na1 100.0(4) . 3_445 ?
Mo2 O8 Na2 137.6(5) . 3_445 ?
Mo2 O8 Na1 106.2(4) . 3_445 ?
Na2 O8 Na1 107.9(4) 3_445 3_445 ?

loop_
_geom_bond_atom_site_label_1
_geom_bond_atom_site_label_2
_geom_bond_distance
_geom_bond_site_symmetry_2
_geom_bond_publ_flag
Na1 O2 2.273(10) . ?
Na1 O2 2.273(10) 2_655 ?
Na1 O8 2.811(10) 4 ?
Na1 O8 2.811(10) 3_554 ?
Na1 O4 2.936(13) . ?
Na1 O4 2.936(13) 2_655 ?
Na1 O7 2.973(14) 3_554 ?
Na1 O7 2.973(14) 4 ?
Na1 Te2 3.519(11) . ?
Na1 Te2 3.519(11) 2_655 ?
Na1 Mo2 3.679(7) 3_554 ?
Na1 Mo2 3.679(7) 4 ?
Na2 O6 2.399(7) 2_754 ?
Na2 O6 2.399(7) 1_455 ?
Na2 O8 2.422(11) 3_554 ?
Na2 O8 2.422(11) 4_554 ?
Na2 O4 2.492(8) 2_654 ?
Na2 O4 2.492(8) . ?
Na2 Te2 3.439(4) 2_654 ?
Na2 Te2 3.439(4) . ?
Te1 O1 1.906(7) 2 ?
Te1 O1 1.906(7) . ?
Te1 O2 2.043(7) . ?
Te1 O2 2.043(7) 2 ?
Te2 O4 1.859(6) . ?
Te2 O3 1.884(7) . ?
Te2 O2 1.904(7) . ?
Mo1 O6 1.727(7) 2_754 ?
Mo1 O6 1.727(7) . ?
Mo1 O5 1.942(7) 1_655 ?
Mo1 O5 1.942(7) 2_654 ?
Mo1 O3 2.213(7) 4_654 ?
Mo1 O3 2.213(7) 3_554 ?
Mo2 O7 1.711(7) . ?
Mo2 O8 1.715(8) . ?
Mo2 O1 1.964(7) . ?
Mo2 O5 1.965(7) 3_545 ?
Mo2 O3 2.190(7) . ?
Mo2 O4 2.197(7) 2_655 ?
Mo2 Na1 3.679(7) 3_445 ?
O3 Mo1 2.213(7) 3_445 ?
O4 Mo2 2.197(7) 2_655 ?
O5 Mo1 1.942(7) 1_455 ?
O5 Mo2 1.965(7) 3_454 ?
O6 Na2 2.399(7) 1_655 ?
O7 Na1 2.973(14) 3_445 ?
O8 Na2 2.422(11) 3_445 ?
O8 Na1 2.811(10) 3_445 ?
